data_7010840
loop_
_publ_author_name
'McKee, Vickie'
'Nelson, Jane'
'Speed, David J.'
'Town, Raewyn M.'

_publ_section_title
;
 Conformational and coordination plasticity in silver(i) cryptates
;
_journal_issue 24
_journal_name_full 'Journal of the Chemical Society, Dalton Transactions'
_journal_page_first 3641
_journal_paper_doi 10.1039/b104434f
_journal_year 2001
_chemical_formula_sum 'C24 H53 Ag3 F9 N8 O11.5 S3'
_chemical_formula_weight 1228.53
_chemical_name_systematic
; 
? 
;
_space_group_IT_number 43
_symmetry_cell_setting orthorhombic
_symmetry_space_group_name_Hall 'F 2 -2d'
_symmetry_space_group_name_H-M 'F d d 2'
_atom_sites_solution_hydrogens geom
_atom_sites_solution_primary direct
_atom_sites_solution_secondary difmap
_audit_creation_method SHELXL-97
_cell_angle_alpha 90.00
_cell_angle_beta 90.00
_cell_angle_gamma 90.00
_cell_formula_units_Z 16
_cell_length_a 33.920(6)
_cell_length_b 43.787(3)
_cell_length_c 11.445(2)
_cell_measurement_reflns_used 32
_cell_measurement_temperature 153(2)
_cell_measurement_theta_max 11.0
_cell_measurement_theta_min 4.8
_cell_volume 16999(4)
_computing_structure_refinement 'SHELXL-97 (Sheldrick, 1997)'
_computing_structure_solution 'SHELXS-97 (Sheldrick, 1990)'
_diffrn_ambient_temperature 153(2)
_diffrn_measured_fraction_theta_full 0.998
_diffrn_measured_fraction_theta_max 0.998
_diffrn_radiation_monochromator graphite
_diffrn_radiation_source 'fine-focus sealed tube'
_diffrn_radiation_type MoK\a
_diffrn_radiation_wavelength 0.71073
_diffrn_reflns_av_R_equivalents 0.0271
_diffrn_reflns_av_sigmaI/netI 0.0649
_diffrn_reflns_limit_h_max 40
_diffrn_reflns_limit_h_min -7
_diffrn_reflns_limit_k_max 52
_diffrn_reflns_limit_k_min -1
_diffrn_reflns_limit_l_max 13
_diffrn_reflns_limit_l_min -1
_diffrn_reflns_number 4206
_diffrn_reflns_theta_full 25.00
_diffrn_reflns_theta_max 25.00
_diffrn_reflns_theta_min 2.21
_diffrn_standards_interval_count 97
_diffrn_standards_number 3
_exptl_absorpt_coefficient_mu 1.617
_exptl_absorpt_correction_T_max 0.792
_exptl_absorpt_correction_T_min 0.704
_exptl_absorpt_correction_type empirical
_exptl_crystal_colour colourless
_exptl_crystal_density_diffrn 1.920
_exptl_crystal_density_method 'not measured'
_exptl_crystal_description 'diamond prism'
_exptl_crystal_F_000 9840
_exptl_crystal_size_max 0.30
_exptl_crystal_size_mid 0.20
_exptl_crystal_size_min 0.15
_refine_diff_density_max 0.560
_refine_diff_density_min -0.504
_refine_diff_density_rms 0.121
_refine_ls_abs_structure_details 'Flack H D (1983), Acta Cryst. A39, 876-881'
_refine_ls_abs_structure_Flack 0.02(4)
_refine_ls_extinction_method none
_refine_ls_goodness_of_fit_ref 1.042
_refine_ls_hydrogen_treatment mixed
_refine_ls_matrix_type full
_refine_ls_number_parameters 529
_refine_ls_number_reflns 3955
_refine_ls_number_restraints 1
_refine_ls_restrained_S_all 1.042
_refine_ls_R_factor_all 0.0615
_refine_ls_R_factor_gt 0.0413
_refine_ls_shift/su_max 0.005
_refine_ls_shift/su_mean 0.000
_refine_ls_structure_factor_coef Fsqd
_refine_ls_weighting_details 'calc w=1/[\s^2^(Fo^2^)+(0.0269P)^2^+35.9121P] where P=(Fo^2^+2Fc^2^)/3'
_refine_ls_weighting_scheme calc
_refine_ls_wR_factor_gt 0.0660
_refine_ls_wR_factor_ref 0.0717
_reflns_number_gt 3225
_reflns_number_total 3955
_reflns_threshold_expression >2sigma(I)
_cod_data_source_file b104434f.txt
_cod_data_source_block complex4
_cod_depositor_comments
;
The following automatic conversions were performed:
'_symmetry_cell_setting' value 'Orthorhombic' changed to 'orthorhombic'
according to '/home/saulius/struct/CIF-dictionaries/cif_core.dic'
dictionary named 'cif_core.dic' version 2.4.1 from
2010-06-29.

'_exptl_absorpt_correction_type' value 'Empirical' changed to
'empirical' according to
'/home/saulius/struct/CIF-dictionaries/cif_core.dic' dictionary named
'cif_core.dic' version 2.4.1 from 2010-06-29.

Automatic conversion script
Id: cif_fix_enum 1527 2010-12-29 10:47:43Z saulius 
;
_cod_original_sg_symbol_H-M Fdd2
_cod_original_formula_sum 'C24 H53 Ag3 F9 N8 O11.50 S3'
_cod_database_code 7010840

loop_
_symmetry_equiv_pos_as_xyz
'x, y, z'
'-x, -y, z'
'x+1/4, -y+1/4, z+1/4'
'-x+1/4, y+1/4, z+1/4'
'x, y+1/2, z+1/2'
'-x, -y+1/2, z+1/2'
'x+1/4, -y+3/4, z+3/4'
'-x+1/4, y+3/4, z+3/4'
'x+1/2, y, z+1/2'
'-x+1/2, -y, z+1/2'
'x+3/4, -y+1/4, z+3/4'
'-x+3/4, y+1/4, z+3/4'
'x+1/2, y+1/2, z'
'-x+1/2, -y+1/2, z'
'x+3/4, -y+3/4, z+1/4'
'-x+3/4, y+3/4, z+1/4'

loop_
_atom_site_label
_atom_site_type_symbol
_atom_site_fract_x
_atom_site_fract_y
_atom_site_fract_z
_atom_site_U_iso_or_equiv
_atom_site_adp_type
_atom_site_occupancy
_atom_site_symmetry_multiplicity
_atom_site_calc_flag
_atom_site_refinement_flags
_atom_site_disorder_assembly
_atom_site_disorder_group
Ag1 Ag 0.09844(2) 0.088186(17) -0.04766(7) 0.02442(18) Uani 1 1 d . . .
Ag2 Ag 0.18311(2) 0.075786(16) 0.03979(7) 0.02379(18) Uani 1 1 d . . .
Ag3 Ag 0.12722(2) 0.028291(19) 0.00110(7) 0.0294(2) Uani 1 1 d . . .
N1 N 0.1095(2) 0.06566(18) 0.2152(7) 0.023(2) Uani 1 1 d . . .
C1A C 0.0664(3) 0.0692(2) 0.2166(10) 0.031(3) Uani 1 1 d . . .
H1A1 H 0.0598 0.0909 0.2023 0.037 Uiso 1 1 calc R . .
H1A2 H 0.0565 0.0638 0.2953 0.037 Uiso 1 1 calc R . .
C2A C 0.0454(3) 0.0496(2) 0.1265(10) 0.029(3) Uani 1 1 d . . .
H2A1 H 0.0587 0.0295 0.1205 0.035 Uiso 1 1 calc R . .
H2A2 H 0.0179 0.0460 0.1518 0.035 Uiso 1 1 calc R . .
N3A N 0.0455(2) 0.06459(16) 0.0120(8) 0.025(2) Uani 1 1 d . . .
H3A H 0.0278 0.0806 0.0228 0.030 Uiso 1 1 calc R . .
C3A C 0.0260(3) 0.0460(2) -0.0822(11) 0.031(3) Uani 1 1 d . . .
H3A1 H 0.0239 0.0588 -0.1532 0.038 Uiso 1 1 calc R . .
H3A2 H -0.0011 0.0411 -0.0565 0.038 Uiso 1 1 calc R . .
C4A C 0.0465(3) 0.0163(2) -0.1155(10) 0.028(3) Uani 1 1 d . . .
H4A1 H 0.0443 0.0019 -0.0491 0.033 Uiso 1 1 calc R . .
H4A2 H 0.0323 0.0072 -0.1825 0.033 Uiso 1 1 calc R . .
N4A N 0.0887(2) 0.01915(18) -0.1470(8) 0.027(2) Uani 1 1 d . . .
H4A H 0.0954 -0.0008 -0.1671 0.032 Uiso 1 1 calc R . .
C5A C 0.0947(3) 0.0359(2) -0.2583(9) 0.025(2) Uani 1 1 d . . .
H5A1 H 0.0854 0.0572 -0.2495 0.030 Uiso 1 1 calc R . .
H5A2 H 0.0790 0.0262 -0.3211 0.030 Uiso 1 1 calc R . .
C6A C 0.1381(2) 0.0358(2) -0.2915(10) 0.022(2) Uani 1 1 d . . .
H6A1 H 0.1488 0.0150 -0.2792 0.026 Uiso 1 1 calc R . .
H6A2 H 0.1406 0.0406 -0.3757 0.026 Uiso 1 1 calc R . .
N2 N 0.1623(2) 0.05786(16) -0.2238(7) 0.0175(18) Uani 1 1 d . . .
C1B C 0.1285(3) 0.0931(2) 0.2714(9) 0.029(2) Uani 1 1 d . . .
H1B1 H 0.1554 0.0874 0.2970 0.034 Uiso 1 1 calc R . .
H1B2 H 0.1132 0.0987 0.3418 0.034 Uiso 1 1 calc R . .
C2B C 0.1312(3) 0.1208(2) 0.1906(9) 0.026(2) Uani 1 1 d . . .
H2B1 H 0.1077 0.1215 0.1394 0.031 Uiso 1 1 calc R . .
H2B2 H 0.1317 0.1398 0.2379 0.031 Uiso 1 1 calc R . .
N3B N 0.1671(2) 0.11908(17) 0.1186(8) 0.0211(19) Uani 1 1 d . . .
H3B H 0.1869 0.1218 0.1736 0.025 Uiso 1 1 calc R . .
C3B C 0.1722(3) 0.14616(19) 0.0417(10) 0.024(2) Uani 1 1 d . . .
H3B1 H 0.1983 0.1447 0.0030 0.029 Uiso 1 1 calc R . .
H3B2 H 0.1725 0.1647 0.0911 0.029 Uiso 1 1 calc R . .
C4B C 0.1409(3) 0.1500(2) -0.0518(10) 0.025(2) Uani 1 1 d . . .
H4B1 H 0.1157 0.1552 -0.0129 0.030 Uiso 1 1 calc R . .
H4B2 H 0.1483 0.1676 -0.1014 0.030 Uiso 1 1 calc R . .
N4B N 0.1341(2) 0.12325(17) -0.1288(7) 0.0213(19) Uani 1 1 d . . .
H4B H 0.1170 0.1312 -0.1848 0.026 Uiso 1 1 calc R . .
C5B C 0.1686(3) 0.1147(2) -0.1996(9) 0.025(2) Uani 1 1 d . . .
H5B1 H 0.1906 0.1090 -0.1471 0.030 Uiso 1 1 calc R . .
H5B2 H 0.1770 0.1324 -0.2469 0.030 Uiso 1 1 calc R . .
C6B C 0.1594(3) 0.0880(2) -0.2800(9) 0.022(2) Uani 1 1 d . . .
H6B1 H 0.1324 0.0906 -0.3113 0.027 Uiso 1 1 calc R . .
H6B2 H 0.1779 0.0886 -0.3470 0.027 Uiso 1 1 calc R . .
C1C C 0.1208(3) 0.0380(2) 0.2841(9) 0.031(3) Uani 1 1 d . . .
H1C1 H 0.1009 0.0218 0.2702 0.038 Uiso 1 1 calc R . .
H1C2 H 0.1201 0.0432 0.3682 0.038 Uiso 1 1 calc R . .
C2C C 0.1612(3) 0.0255(2) 0.2547(10) 0.031(3) Uani 1 1 d . . .
H2C1 H 0.1800 0.0425 0.2450 0.038 Uiso 1 1 calc R . .
H2C2 H 0.1706 0.0124 0.3193 0.038 Uiso 1 1 calc R . .
N3C N 0.1591(2) 0.00739(18) 0.1448(8) 0.027(2) Uani 1 1 d . . .
H3C H 0.1434 -0.0092 0.1651 0.033 Uiso 1 1 calc R . .
C3C C 0.1971(3) -0.0069(2) 0.1111(10) 0.028(3) Uani 1 1 d . . .
H3C1 H 0.1923 -0.0207 0.0442 0.034 Uiso 1 1 calc R . .
H3C2 H 0.2065 -0.0196 0.1772 0.034 Uiso 1 1 calc R . .
C4C C 0.2296(3) 0.0151(2) 0.0780(9) 0.031(3) Uani 1 1 d . . .
H4C1 H 0.2374 0.0266 0.1487 0.037 Uiso 1 1 calc R . .
H4C2 H 0.2527 0.0031 0.0525 0.037 Uiso 1 1 calc R . .
N4C N 0.2198(2) 0.03731(16) -0.0150(8) 0.023(2) Uani 1 1 d . . .
H4C H 0.2440 0.0468 -0.0266 0.028 Uiso 1 1 calc R . .
C5C C 0.2127(3) 0.0231(2) -0.1328(9) 0.028(3) Uani 1 1 d . . .
H5C1 H 0.1904 0.0086 -0.1273 0.034 Uiso 1 1 calc R . .
H5C2 H 0.2364 0.0115 -0.1569 0.034 Uiso 1 1 calc R . .
C6C C 0.2035(2) 0.0471(2) -0.2237(9) 0.022(2) Uani 1 1 d . . .
H6C1 H 0.2211 0.0648 -0.2109 0.027 Uiso 1 1 calc R . .
H6C2 H 0.2096 0.0386 -0.3019 0.027 Uiso 1 1 calc R . .
S21 S 0.07694(8) -0.05548(6) 0.1275(3) 0.0323(7) Uani 1 1 d . . .
O21 O 0.1176(2) -0.05445(17) 0.0916(8) 0.043(2) Uani 1 1 d . . .
O22 O 0.0518(2) -0.0734(2) 0.0536(8) 0.054(2) Uani 1 1 d . . .
O23 O 0.0612(3) -0.02697(17) 0.1634(10) 0.067(3) Uani 1 1 d . . .
C21 C 0.0784(3) -0.0775(3) 0.2624(12) 0.047(3) Uani 1 1 d . . .
F21 F 0.0425(2) -0.08072(16) 0.3055(6) 0.061(2) Uani 1 1 d . . .
F22 F 0.0929(2) -0.10518(17) 0.2438(8) 0.080(3) Uani 1 1 d . . .
F23 F 0.1012(3) -0.0637(2) 0.3401(7) 0.089(3) Uani 1 1 d . . .
S31 S 0.01980(7) 0.16314(6) 0.0439(2) 0.0243(6) Uani 1 1 d . . .
O31 O -0.0181(2) 0.16294(16) -0.0114(7) 0.041(2) Uani 1 1 d . . .
O32 O 0.0410(2) 0.13489(16) 0.0395(8) 0.044(2) Uani 1 1 d . . .
O33 O 0.0423(2) 0.18975(16) 0.0209(7) 0.042(2) Uani 1 1 d . . .
C31 C 0.0080(4) 0.1671(3) 0.1966(12) 0.049(3) Uani 1 1 d . . .
F31 F -0.0125(3) 0.19214(19) 0.2153(9) 0.103(4) Uani 1 1 d . . .
F32 F -0.0114(3) 0.14351(19) 0.2376(7) 0.091(3) Uani 1 1 d . . .
F33 F 0.0415(3) 0.16921(18) 0.2591(7) 0.091(3) Uani 1 1 d . . .
S41 S 0.29073(7) 0.11812(6) -0.0636(3) 0.0270(6) Uani 1 1 d . . .
O41 O 0.32665(19) 0.10159(16) -0.0434(8) 0.043(2) Uani 1 1 d . . .
O42 O 0.2559(2) 0.10006(17) -0.0625(9) 0.050(2) Uani 1 1 d . . .
O43 O 0.2883(2) 0.14566(16) -0.0002(8) 0.049(2) Uani 1 1 d . . .
C41 C 0.2943(4) 0.1297(4) -0.2142(14) 0.068(5) Uani 1 1 d . . .
F41 F 0.3230(2) 0.1536(2) -0.2185(8) 0.100(3) Uani 1 1 d . . .
F42 F 0.3053(4) 0.1095(3) -0.2808(8) 0.146(5) Uani 1 1 d . . .
F43 F 0.2629(2) 0.1434(3) -0.2525(8) 0.112(4) Uani 1 1 d . . .
O1W O 0.1339(2) -0.03779(15) -0.1423(7) 0.038(2) Uani 1 1 d . . .
O51 O 0.3116(2) 0.03768(17) -0.0779(8) 0.053(2) Uani 1 1 d . . .
C51 C 0.3343(4) 0.0280(3) 0.0179(12) 0.063(4) Uani 1 1 d . . .
H51A H 0.3299 0.0061 0.0313 0.095 Uiso 1 1 calc R . .
H51B H 0.3266 0.0395 0.0876 0.095 Uiso 1 1 calc R . .
H51C H 0.3623 0.0315 0.0014 0.095 Uiso 1 1 calc R . .
O61 O 0.0000 0.0000 -0.4140(12) 0.068(4) Uani 1 2 d S . .
C61 C -0.0180(5) 0.0224(4) -0.4816(16) 0.097(6) Uani 1 1 d . . .
H61A H -0.0381 0.0131 -0.5328 0.117 Uiso 1 1 calc R . .
H61B H 0.0019 0.0325 -0.5317 0.117 Uiso 1 1 calc R . .
C62 C -0.0362(5) 0.0447(4) -0.4059(16) 0.106(7) Uani 1 1 d . . .
H62A H -0.0488 0.0605 -0.4532 0.158 Uiso 1 1 calc R . .
H62B H -0.0160 0.0540 -0.3559 0.158 Uiso 1 1 calc R . .
H62C H -0.0560 0.0346 -0.3570 0.158 Uiso 1 1 calc R . .
H51 H 0.3123 0.0623 -0.0600 0.050 Uiso 1 1 d . . .
H1WA H 0.1544 -0.0430 -0.1800 0.050 Uiso 1 1 d . . .
H1WB H 0.1408 -0.0398 -0.0703 0.050 Uiso 1 1 d . . .

loop_
_atom_site_aniso_label
_atom_site_aniso_U_11
_atom_site_aniso_U_22
_atom_site_aniso_U_33
_atom_site_aniso_U_23
_atom_site_aniso_U_13
_atom_site_aniso_U_12
Ag1 0.0220(4) 0.0210(4) 0.0302(4) -0.0015(4) 0.0023(4) -0.0060(4)
Ag2 0.0251(4) 0.0175(4) 0.0288(4) -0.0002(4) -0.0003(4) 0.0037(3)
Ag3 0.0170(4) 0.0370(5) 0.0341(5) 0.0009(4) -0.0029(4) 0.0025(4)
N1 0.017(4) 0.026(5) 0.026(5) -0.001(4) 0.002(4) -0.003(3)
C1A 0.018(5) 0.042(6) 0.033(7) 0.003(6) 0.012(5) 0.005(5)
C2A 0.017(5) 0.032(6) 0.038(7) 0.002(6) 0.007(5) -0.003(5)
N3A 0.017(4) 0.011(4) 0.047(6) -0.004(4) 0.008(4) -0.004(3)
C3A 0.015(5) 0.019(5) 0.061(8) 0.000(6) -0.004(5) 0.000(4)
C4A 0.020(5) 0.024(6) 0.039(7) 0.001(5) 0.001(5) -0.005(5)
N4A 0.014(4) 0.018(4) 0.049(6) -0.003(4) 0.003(4) -0.004(4)
C5A 0.021(5) 0.017(5) 0.036(7) -0.002(5) -0.002(5) -0.001(4)
C6A 0.012(5) 0.030(5) 0.024(6) -0.005(5) 0.000(5) -0.005(4)
N2 0.016(4) 0.015(4) 0.021(5) 0.002(4) -0.002(4) 0.002(3)
C1B 0.029(5) 0.040(6) 0.017(6) -0.003(5) -0.004(5) 0.004(5)
C2B 0.028(6) 0.023(5) 0.028(6) -0.010(5) -0.007(5) 0.000(5)
N3B 0.010(4) 0.017(4) 0.037(5) -0.006(4) -0.006(4) 0.004(3)
C3B 0.021(5) 0.008(4) 0.042(6) -0.007(5) -0.004(5) -0.001(4)
C4B 0.019(5) 0.014(5) 0.042(6) 0.002(5) -0.005(5) 0.004(4)
N4B 0.020(4) 0.018(4) 0.026(5) 0.003(4) -0.009(4) 0.004(4)
C5B 0.025(5) 0.025(5) 0.025(6) 0.005(5) 0.005(5) -0.004(4)
C6B 0.019(5) 0.028(5) 0.019(6) 0.009(5) -0.001(5) 0.007(4)
C1C 0.019(5) 0.054(7) 0.021(6) 0.009(6) 0.008(5) 0.002(5)
C2C 0.032(6) 0.029(6) 0.033(7) 0.018(6) -0.007(5) 0.004(5)
N3C 0.017(4) 0.026(5) 0.039(6) 0.004(4) 0.000(4) -0.002(4)
C3C 0.025(5) 0.019(5) 0.040(7) 0.004(5) 0.003(5) -0.002(5)
C4C 0.032(6) 0.031(6) 0.029(7) 0.000(5) -0.008(5) 0.011(5)
N4C 0.014(4) 0.017(4) 0.038(6) -0.004(4) 0.000(4) -0.005(3)
C5C 0.023(6) 0.024(6) 0.038(7) -0.007(5) 0.001(5) -0.004(5)
C6C 0.008(4) 0.036(6) 0.024(6) 0.000(5) 0.002(4) 0.006(4)
S21 0.0313(15) 0.0283(15) 0.0375(17) 0.0075(14) 0.0077(14) 0.0073(13)
O21 0.033(4) 0.037(4) 0.059(6) 0.005(4) 0.011(4) -0.004(4)
O22 0.031(4) 0.082(6) 0.048(6) -0.010(5) -0.017(4) -0.004(5)
O23 0.072(7) 0.033(5) 0.095(8) 0.010(5) 0.020(6) 0.018(5)
C21 0.038(7) 0.047(8) 0.056(9) 0.009(7) 0.015(7) -0.005(6)
F21 0.064(5) 0.067(5) 0.051(5) 0.016(4) 0.026(4) -0.012(4)
F22 0.085(6) 0.054(5) 0.100(7) 0.034(5) 0.015(6) 0.025(5)
F23 0.074(6) 0.145(9) 0.048(5) -0.019(6) -0.025(5) -0.006(6)
S31 0.0177(12) 0.0275(13) 0.0276(14) -0.0014(13) -0.0043(12) 0.0002(11)
O31 0.033(4) 0.041(4) 0.049(5) 0.001(4) -0.021(4) -0.003(4)
O32 0.037(4) 0.032(4) 0.062(6) -0.006(5) 0.000(5) 0.019(4)
O33 0.030(4) 0.048(5) 0.048(5) 0.018(4) -0.006(4) -0.012(4)
C31 0.068(9) 0.047(8) 0.033(7) -0.011(7) 0.000(8) -0.016(7)
F31 0.141(9) 0.066(6) 0.103(8) -0.048(6) 0.055(7) 0.003(6)
F32 0.134(8) 0.077(6) 0.063(6) 0.007(5) 0.045(6) -0.036(6)
F33 0.151(8) 0.072(6) 0.050(5) 0.007(5) -0.050(6) -0.037(6)
S41 0.0213(13) 0.0297(15) 0.0299(17) -0.0038(13) -0.0004(13) -0.0050(11)
O41 0.029(4) 0.041(4) 0.058(5) -0.011(5) -0.010(4) 0.000(4)
O42 0.031(4) 0.034(4) 0.084(7) 0.002(5) -0.013(5) -0.007(4)
O43 0.061(5) 0.027(4) 0.059(6) -0.014(4) -0.003(5) -0.003(4)
C41 0.029(7) 0.130(14) 0.044(9) 0.007(11) -0.001(7) -0.017(9)
F41 0.077(6) 0.163(9) 0.060(6) 0.044(7) -0.002(5) -0.046(6)
F42 0.163(11) 0.236(14) 0.040(6) -0.052(8) 0.009(7) 0.067(11)
F43 0.067(6) 0.194(11) 0.076(7) 0.068(8) -0.027(6) -0.022(7)
O1W 0.033(4) 0.029(4) 0.052(5) -0.005(4) 0.006(4) 0.012(3)
O51 0.049(5) 0.036(5) 0.074(7) 0.005(5) -0.013(5) -0.005(4)
C51 0.077(9) 0.068(9) 0.044(9) 0.006(8) -0.026(8) 0.003(8)
O61 0.083(10) 0.047(8) 0.073(10) 0.000 0.000 0.040(7)
C61 0.107(13) 0.107(14) 0.078(13) 0.009(12) 0.006(12) 0.057(11)
C62 0.117(15) 0.104(13) 0.096(14) 0.022(12) 0.040(12) 0.081(12)

loop_
_atom_type_symbol
_atom_type_description
_atom_type_scat_dispersion_real
_atom_type_scat_dispersion_imag
_atom_type_scat_source
C C 0.0033 0.0016 'International Tables Vol C Tables 4.2.6.8 and 6.1.1.4'
H H 0.0000 0.0000 'International Tables Vol C Tables 4.2.6.8 and 6.1.1.4'
N N 0.0061 0.0033 'International Tables Vol C Tables 4.2.6.8 and 6.1.1.4'
O O 0.0106 0.0060 'International Tables Vol C Tables 4.2.6.8 and 6.1.1.4'
F F 0.0171 0.0103 'International Tables Vol C Tables 4.2.6.8 and 6.1.1.4'
S S 0.1246 0.1234 'International Tables Vol C Tables 4.2.6.8 and 6.1.1.4'
Ag Ag -0.8971 1.1015 'International Tables Vol C Tables 4.2.6.8 and 6.1.1.4'

loop_
_geom_angle_atom_site_label_1
_geom_angle_atom_site_label_2
_geom_angle_atom_site_label_3
_geom_angle
_geom_angle_site_symmetry_1
_geom_angle_site_symmetry_3
_geom_angle_publ_flag
N4B Ag1 N3A 158.5(3) . . y
N4B Ag1 Ag3 123.0(2) . . y
N3A Ag1 Ag3 77.58(19) . . y
N4B Ag1 O32 91.2(3) . . y
N3A Ag1 O32 71.6(2) . . y
Ag3 Ag1 O32 141.72(16) . . y
N4B Ag1 Ag2 75.2(2) . . y
N3A Ag1 Ag2 125.5(2) . . y
Ag3 Ag1 Ag2 57.12(2) . . y
O32 Ag1 Ag2 128.06(16) . . y
N4B Ag1 O43 83.5(3) . 11_454 y
N3A Ag1 O43 78.8(3) . 11_454 y
Ag3 Ag1 O43 124.66(14) . 11_454 y
O32 Ag1 O43 70.9(2) . 11_454 y
Ag2 Ag1 O43 151.03(16) . 11_454 y
N3B Ag2 N4C 159.3(3) . . y
N3B Ag2 Ag3 122.4(2) . . y
N4C Ag2 Ag3 76.83(19) . . y
N3B Ag2 O31 70.3(3) . 3 y
N4C Ag2 O31 91.8(3) . 3 y
Ag3 Ag2 O31 129.47(15) . 3 y
N3B Ag2 O42 93.5(3) . . y
N4C Ag2 O42 71.7(2) . . y
Ag3 Ag2 O42 139.72(18) . . y
O31 Ag2 O42 76.6(2) 3 . y
N3B Ag2 Ag1 75.4(2) . . y
N4C Ag2 Ag1 124.9(2) . . y
Ag3 Ag2 Ag1 57.27(3) . . y
O31 Ag2 Ag1 140.04(15) 3 . y
O42 Ag2 Ag1 126.12(17) . . y
N3C Ag3 N4A 144.2(3) . . y
N3C Ag3 Ag2 81.9(2) . . y
N4A Ag3 Ag2 130.9(2) . . y
N3C Ag3 Ag1 134.9(2) . . y
N4A Ag3 Ag1 79.1(2) . . y
Ag2 Ag3 Ag1 65.62(3) . . y
C1A N1 C1C 109.4(7) . . ?
C1A N1 C1B 109.7(8) . . ?
C1C N1 C1B 108.1(7) . . ?
N1 C1A C2A 113.6(8) . . ?
N3A C2A C1A 110.7(8) . . ?
C2A N3A C3A 113.5(7) . . ?
C2A N3A Ag1 119.6(6) . . ?
C3A N3A Ag1 113.2(6) . . ?
N3A C3A C4A 116.1(8) . . ?
N4A C4A C3A 115.5(8) . . ?
C4A N4A C5A 112.5(8) . . ?
C4A N4A Ag3 113.9(7) . . ?
C5A N4A Ag3 119.7(5) . . ?
N4A C5A C6A 110.1(8) . . ?
N2 C6A C5A 113.6(8) . . ?
C6B N2 C6C 110.4(7) . . ?
C6B N2 C6A 108.7(7) . . ?
C6C N2 C6A 108.3(7) . . ?
N1 C1B C2B 113.6(8) . . ?
N3B C2B C1B 110.2(8) . . ?
C2B N3B C3B 112.7(7) . . ?
C2B N3B Ag2 119.1(6) . . ?
C3B N3B Ag2 114.9(6) . . ?
N3B C3B C4B 115.1(7) . . ?
N4B C4B C3B 116.0(7) . . ?
C5B N4B C4B 113.9(7) . . ?
C5B N4B Ag1 119.9(6) . . ?
C4B N4B Ag1 113.1(6) . . ?
N4B C5B C6B 111.6(8) . . ?
N2 C6B C5B 114.3(8) . . ?
N1 C1C C2C 114.0(8) . . ?
N3C C2C C1C 109.7(8) . . ?
C3C N3C C2C 113.8(8) . . ?
C3C N3C Ag3 114.4(7) . . ?
C2C N3C Ag3 116.1(6) . . ?
N3C C3C C4C 115.4(8) . . ?
N4C C4C C3C 115.9(8) . . ?
C4C N4C C5C 114.1(7) . . ?
C4C N4C Ag2 115.3(6) . . ?
C5C N4C Ag2 119.0(6) . . ?
N4C C5C C6C 111.3(8) . . ?
N2 C6C C5C 114.7(8) . . ?
O23 S21 O22 115.3(5) . . ?
O23 S21 O21 114.6(5) . . ?
O22 S21 O21 114.7(5) . . ?
O23 S21 C21 103.3(6) . . ?
O22 S21 C21 103.1(6) . . ?
O21 S21 C21 103.5(5) . . ?
F21 C21 F23 109.6(11) . . ?
F21 C21 F22 107.6(10) . . ?
F23 C21 F22 107.9(11) . . ?
F21 C21 S21 110.4(9) . . ?
F23 C21 S21 110.2(8) . . ?
F22 C21 S21 111.0(10) . . ?
O33 S31 O31 113.9(4) . . ?
O33 S31 O32 115.6(4) . . ?
O31 S31 O32 115.5(5) . . ?
O33 S31 C31 102.8(5) . . ?
O31 S31 C31 103.3(6) . . ?
O32 S31 C31 103.3(6) . . ?
S31 O32 Ag1 158.2(5) . . ?
F32 C31 F31 109.4(11) . . ?
F32 C31 F33 106.7(11) . . ?
F31 C31 F33 107.7(11) . . ?
F32 C31 S31 112.5(9) . . ?
F31 C31 S31 110.8(10) . . ?
F33 C31 S31 109.5(9) . . ?
O43 S41 O42 115.0(5) . . ?
O43 S41 O41 113.4(5) . . ?
O42 S41 O41 115.1(4) . . ?
O43 S41 C41 104.8(7) . . ?
O42 S41 C41 102.8(6) . . ?
O41 S41 C41 103.8(6) . . ?
S41 O42 Ag2 154.8(6) . . ?
F42 C41 F43 111.8(14) . . ?
F42 C41 F41 107.5(13) . . ?
F43 C41 F41 102.1(13) . . ?
F42 C41 S41 114.3(13) . . ?
F43 C41 S41 113.5(10) . . ?
F41 C41 S41 106.6(10) . . ?
C61 O61 C61 112.4(18) . 2 ?
O61 C61 C62 109.3(15) . . ?

loop_
_geom_bond_atom_site_label_1
_geom_bond_atom_site_label_2
_geom_bond_distance
_geom_bond_site_symmetry_2
_geom_bond_publ_flag
Ag1 N4B 2.164(8) . y
Ag1 N3A 2.181(7) . y
Ag1 Ag3 2.8536(11) . y
Ag1 O32 2.995(7) . y
Ag1 Ag2 3.0896(11) . y
Ag1 O43 3.167(8) 11_454 y
Ag2 N3B 2.168(7) . y
Ag2 N4C 2.187(7) . y
Ag2 Ag3 2.8487(11) . y
Ag2 O31 2.857(7) 3 y
Ag2 O42 2.931(8) . y
Ag3 N3C 2.171(8) . y
Ag3 N4A 2.178(9) . y
N1 C1A 1.469(11) . ?
N1 C1C 1.496(12) . ?
N1 C1B 1.506(12) . ?
C1A C2A 1.519(14) . ?
C2A N3A 1.466(14) . ?
N3A C3A 1.505(13) . ?
C3A C4A 1.522(13) . ?
C4A N4A 1.480(11) . ?
N4A C5A 1.484(13) . ?
C5A C6A 1.522(12) . ?
C6A N2 1.486(11) . ?
N2 C6B 1.471(11) . ?
N2 C6C 1.477(10) . ?
C1B C2B 1.530(14) . ?
C2B N3B 1.473(12) . ?
N3B C3B 1.487(12) . ?
C3B C4B 1.518(13) . ?
C4B N4B 1.485(12) . ?
N4B C5B 1.473(12) . ?
C5B C6B 1.519(13) . ?
C1C C2C 1.513(13) . ?
C2C N3C 1.487(13) . ?
N3C C3C 1.485(11) . ?
C3C C4C 1.511(13) . ?
C4C N4C 1.479(12) . ?
N4C C5C 1.504(13) . ?
C5C C6C 1.511(13) . ?
S21 O23 1.419(8) . ?
S21 O22 1.434(8) . ?
S21 O21 1.440(8) . ?
S21 C21 1.820(13) . ?
C21 F21 1.320(12) . ?
C21 F23 1.323(15) . ?
C21 F22 1.327(13) . ?
S31 O33 1.418(7) . ?
S31 O31 1.432(7) . ?
S31 O32 1.432(7) . ?
S31 C31 1.801(14) . ?
C31 F32 1.312(13) . ?
C31 F31 1.317(14) . ?
C31 F33 1.347(14) . ?
S41 O43 1.410(8) . ?
S41 O42 1.423(7) . ?
S41 O41 1.436(7) . ?
S41 C41 1.801(15) . ?
C41 F42 1.226(18) . ?
C41 F43 1.298(15) . ?
C41 F41 1.428(16) . ?
O51 C51 1.406(14) . ?
O61 C61 1.391(16) . ?
O61 C61 1.391(16) 2 ?
C61 C62 1.443(19) . ?

loop_
_geom_hbond_atom_site_label_D
_geom_hbond_atom_site_label_H
_geom_hbond_atom_site_label_A
_geom_hbond_distance_DH
_geom_hbond_distance_HA
_geom_hbond_distance_DA
_geom_hbond_angle_DHA
_geom_hbond_site_symmetry_A
N3A H3A O32 0.93 2.43 3.098(10) 128.9 .
N4A H4A O1W 0.93 2.10 2.929(10) 147.3 .
N3B H3B O31 0.93 2.28 2.948(10) 128.3 3
N4B H4B O41 0.93 2.00 2.925(11) 174.8 11_454
N3C H3C O21 0.93 2.32 3.112(11) 142.3 .
N4C H4C O51 0.93 2.40 3.195(11) 143.5 .
N4C H4C O42 0.93 2.40 3.056(10) 127.3 .
O51 H51 O41 1.10 1.80 2.872(10) 164.9 .
O1W H1WA O33 0.85 2.04 2.866(10) 164.9 8_544
O1W H1WB O21 0.86 2.11 2.829(11) 140.3 .

loop_
_geom_torsion_atom_site_label_1
_geom_torsion_atom_site_label_2
_geom_torsion_atom_site_label_3
_geom_torsion_atom_site_label_4
_geom_torsion
_geom_torsion_site_symmetry_1
_geom_torsion_site_symmetry_2
_geom_torsion_site_symmetry_3
_geom_torsion_site_symmetry_4
_geom_torsion_publ_flag
N4B Ag1 Ag2 N3B 67.0(3) . . . . ?
N3A Ag1 Ag2 N3B -106.5(4) . . . . ?
Ag3 Ag1 Ag2 N3B -145.7(2) . . . . ?
O32 Ag1 Ag2 N3B -12.7(3) . . . . ?
O43 Ag1 Ag2 N3B 111.0(4) 11_454 . . . ?
N4B Ag1 Ag2 N4C -108.5(3) . . . . ?
N3A Ag1 Ag2 N4C 78.1(4) . . . . ?
Ag3 Ag1 Ag2 N4C 38.9(3) . . . . ?
O32 Ag1 Ag2 N4C 171.8(3) . . . . ?
O43 Ag1 Ag2 N4C -64.4(4) 11_454 . . . ?
N4B Ag1 Ag2 Ag3 -147.4(2) . . . . ?
N3A Ag1 Ag2 Ag3 39.2(3) . . . . ?
O32 Ag1 Ag2 Ag3 132.9(2) . . . . ?
O43 Ag1 Ag2 Ag3 -103.3(3) 11_454 . . . ?
N4B Ag1 Ag2 O31 98.5(3) . . . 3 ?
N3A Ag1 Ag2 O31 -75.0(4) . . . 3 ?
Ag3 Ag1 Ag2 O31 -114.2(2) . . . 3 ?
O32 Ag1 Ag2 O31 18.7(3) . . . 3 ?
O43 Ag1 Ag2 O31 142.5(4) 11_454 . . 3 ?
N4B Ag1 Ag2 O42 -16.6(3) . . . . ?
N3A Ag1 Ag2 O42 170.0(3) . . . . ?
Ag3 Ag1 Ag2 O42 130.8(2) . . . . ?
O32 Ag1 Ag2 O42 -96.3(3) . . . . ?
O43 Ag1 Ag2 O42 27.5(3) 11_454 . . . ?
N3B Ag2 Ag3 N3C -107.7(3) . . . . ?
N4C Ag2 Ag3 N3C 64.0(3) . . . . ?
O31 Ag2 Ag3 N3C -17.4(3) 3 . . . ?
O42 Ag2 Ag3 N3C 103.0(3) . . . . ?
Ag1 Ag2 Ag3 N3C -148.0(2) . . . . ?
N3B Ag2 Ag3 N4A 88.5(4) . . . . ?
N4C Ag2 Ag3 N4A -99.9(4) . . . . ?
O31 Ag2 Ag3 N4A 178.8(3) 3 . . . ?
O42 Ag2 Ag3 N4A -60.8(4) . . . . ?
Ag1 Ag2 Ag3 N4A 48.2(3) . . . . ?
N3B Ag2 Ag3 Ag1 40.3(3) . . . . ?
N4C Ag2 Ag3 Ag1 -148.1(2) . . . . ?
O31 Ag2 Ag3 Ag1 130.6(2) 3 . . . ?
O42 Ag2 Ag3 Ag1 -109.0(2) . . . . ?
N4B Ag1 Ag3 N3C 86.3(4) . . . . ?
N3A Ag1 Ag3 N3C -100.4(4) . . . . ?
O32 Ag1 Ag3 N3C -63.6(4) . . . . ?
Ag2 Ag1 Ag3 N3C 47.8(3) . . . . ?
O43 Ag1 Ag3 N3C -167.1(3) 11_454 . . . ?
N4B Ag1 Ag3 N4A -106.5(3) . . . . ?
N3A Ag1 Ag3 N4A 66.8(3) . . . . ?
O32 Ag1 Ag3 N4A 103.6(3) . . . . ?
Ag2 Ag1 Ag3 N4A -145.0(2) . . . . ?
O43 Ag1 Ag3 N4A 0.1(3) 11_454 . . . ?
N4B Ag1 Ag3 Ag2 38.4(3) . . . . ?
N3A Ag1 Ag3 Ag2 -148.2(2) . . . . ?
O32 Ag1 Ag3 Ag2 -111.5(3) . . . . ?
O43 Ag1 Ag3 Ag2 145.04(19) 11_454 . . . ?
C1C N1 C1A C2A -82.5(11) . . . . ?
C1B N1 C1A C2A 159.0(8) . . . . ?
N1 C1A C2A N3A -82.8(11) . . . . ?
C1A C2A N3A C3A 178.5(7) . . . . ?
C1A C2A N3A Ag1 40.8(10) . . . . ?
N4B Ag1 N3A C2A -139.8(9) . . . . ?
Ag3 Ag1 N3A C2A 55.6(6) . . . . ?
O32 Ag1 N3A C2A -101.4(7) . . . . ?
Ag2 Ag1 N3A C2A 22.7(8) . . . . ?
O43 Ag1 N3A C2A -174.8(7) 11_454 . . . ?
N4B Ag1 N3A C3A 82.4(10) . . . . ?
Ag3 Ag1 N3A C3A -82.2(6) . . . . ?
O32 Ag1 N3A C3A 120.8(6) . . . . ?
Ag2 Ag1 N3A C3A -115.1(5) . . . . ?
O43 Ag1 N3A C3A 47.4(6) 11_454 . . . ?
C2A N3A C3A C4A -66.2(11) . . . . ?
Ag1 N3A C3A C4A 74.3(9) . . . . ?
N3A C3A C4A N4A -53.3(13) . . . . ?
C3A C4A N4A C5A -68.2(12) . . . . ?
C3A C4A N4A Ag3 72.2(10) . . . . ?
N3C Ag3 N4A C4A 82.7(8) . . . . ?
Ag2 Ag3 N4A C4A -125.4(6) . . . . ?
Ag1 Ag3 N4A C4A -81.7(6) . . . . ?
N3C Ag3 N4A C5A -140.0(6) . . . . ?
Ag2 Ag3 N4A C5A 11.8(8) . . . . ?
Ag1 Ag3 N4A C5A 55.6(6) . . . . ?
C4A N4A C5A C6A -175.2(8) . . . . ?
Ag3 N4A C5A C6A 47.0(9) . . . . ?
N4A C5A C6A N2 -77.4(10) . . . . ?
C5A C6A N2 C6B -84.3(10) . . . . ?
C5A C6A N2 C6C 155.7(8) . . . . ?
C1A N1 C1B C2B -79.8(10) . . . . ?
C1C N1 C1B C2B 160.9(8) . . . . ?
N1 C1B C2B N3B -85.7(10) . . . . ?
C1B C2B N3B C3B -177.5(8) . . . . ?
C1B C2B N3B Ag2 43.3(10) . . . . ?
N4C Ag2 N3B C2B -134.7(9) . . . . ?
Ag3 Ag2 N3B C2B 21.7(8) . . . . ?
O31 Ag2 N3B C2B -103.2(7) 3 . . . ?
O42 Ag2 N3B C2B -177.6(7) . . . . ?
Ag1 Ag2 N3B C2B 55.9(7) . . . . ?
N4C Ag2 N3B C3B 87.0(11) . . . . ?
Ag3 Ag2 N3B C3B -116.6(5) . . . . ?
O31 Ag2 N3B C3B 118.5(6) 3 . . . ?
O42 Ag2 N3B C3B 44.1(6) . . . . ?
Ag1 Ag2 N3B C3B -82.4(6) . . . . ?
C2B N3B C3B C4B -64.9(11) . . . . ?
Ag2 N3B C3B C4B 76.0(9) . . . . ?
N3B C3B C4B N4B -53.6(12) . . . . ?
C3B C4B N4B C5B -62.8(11) . . . . ?
C3B C4B N4B Ag1 78.6(9) . . . . ?
N3A Ag1 N4B C5B -139.5(9) . . . . ?
Ag3 Ag1 N4B C5B 22.5(8) . . . . ?
O32 Ag1 N4B C5B -175.6(7) . . . . ?
Ag2 Ag1 N4B C5B 55.2(7) . . . . ?
O43 Ag1 N4B C5B -105.0(7) 11_454 . . . ?
N3A Ag1 N4B C4B 81.6(11) . . . . ?
Ag3 Ag1 N4B C4B -116.4(5) . . . . ?
O32 Ag1 N4B C4B 45.5(6) . . . . ?
Ag2 Ag1 N4B C4B -83.7(6) . . . . ?
O43 Ag1 N4B C4B 116.1(6) 11_454 . . . ?
C4B N4B C5B C6B -177.7(8) . . . . ?
Ag1 N4B C5B C6B 43.7(10) . . . . ?
C6C N2 C6B C5B -83.9(10) . . . . ?
C6A N2 C6B C5B 157.5(8) . . . . ?
N4B C5B C6B N2 -82.5(10) . . . . ?
C1A N1 C1C C2C 159.2(9) . . . . ?
C1B N1 C1C C2C -81.3(10) . . . . ?
N1 C1C C2C N3C -79.0(10) . . . . ?
C1C C2C N3C C3C -177.7(8) . . . . ?
C1C C2C N3C Ag3 46.4(9) . . . . ?
N4A Ag3 N3C C3C 79.9(8) . . . . ?
Ag2 Ag3 N3C C3C -79.0(6) . . . . ?
Ag1 Ag3 N3C C3C -122.0(5) . . . . ?
N4A Ag3 N3C C2C -144.5(6) . . . . ?
Ag2 Ag3 N3C C2C 56.6(6) . . . . ?
Ag1 Ag3 N3C C2C 13.6(8) . . . . ?
C2C N3C C3C C4C -66.1(11) . . . . ?
Ag3 N3C C3C C4C 70.6(10) . . . . ?
N3C C3C C4C N4C -54.5(13) . . . . ?
C3C C4C N4C C5C -65.9(11) . . . . ?
C3C C4C N4C Ag2 77.1(9) . . . . ?
N3B Ag2 N4C C4C 77.7(11) . . . . ?
Ag3 Ag2 N4C C4C -82.0(6) . . . . ?
O31 Ag2 N4C C4C 48.2(6) 3 . . . ?
O42 Ag2 N4C C4C 123.4(7) . . . . ?
Ag1 Ag2 N4C C4C -114.9(6) . . . . ?
N3B Ag2 N4C C5C -141.3(9) . . . . ?
Ag3 Ag2 N4C C5C 59.0(6) . . . . ?
O31 Ag2 N4C C5C -170.7(6) 3 . . . ?
O42 Ag2 N4C C5C -95.5(7) . . . . ?
Ag1 Ag2 N4C C5C 26.2(7) . . . . ?
C4C N4C C5C C6C -179.2(7) . . . . ?
Ag2 N4C C5C C6C 39.3(10) . . . . ?
C6B N2 C6C C5C 158.5(8) . . . . ?
C6A N2 C6C C5C -82.6(10) . . . . ?
N4C C5C C6C N2 -81.0(10) . . . . ?
O23 S21 C21 F21 61.1(10) . . . . ?
O22 S21 C21 F21 -59.3(10) . . . . ?
O21 S21 C21 F21 -179.1(9) . . . . ?
O23 S21 C21 F23 -60.2(10) . . . . ?
O22 S21 C21 F23 179.4(9) . . . . ?
O21 S21 C21 F23 59.6(10) . . . . ?
O23 S21 C21 F22 -179.7(8) . . . . ?
O22 S21 C21 F22 59.9(9) . . . . ?
O21 S21 C21 F22 -59.9(10) . . . . ?
O33 S31 O32 Ag1 -41.1(15) . . . . ?
O31 S31 O32 Ag1 95.5(13) . . . . ?
C31 S31 O32 Ag1 -152.5(12) . . . . ?
N4B Ag1 O32 S31 24.9(13) . . . . ?
N3A Ag1 O32 S31 -141.9(14) . . . . ?
Ag3 Ag1 O32 S31 -180.0(11) . . . . ?
Ag2 Ag1 O32 S31 97.0(13) . . . . ?
O43 Ag1 O32 S31 -57.8(13) 11_454 . . . ?
O33 S31 C31 F32 -176.6(9) . . . . ?
O31 S31 C31 F32 64.7(11) . . . . ?
O32 S31 C31 F32 -56.0(11) . . . . ?
O33 S31 C31 F31 60.6(10) . . . . ?
O31 S31 C31 F31 -58.2(10) . . . . ?
O32 S31 C31 F31 -178.8(8) . . . . ?
O33 S31 C31 F33 -58.1(9) . . . . ?
O31 S31 C31 F33 -176.8(8) . . . . ?
O32 S31 C31 F33 62.5(9) . . . . ?
O43 S41 O42 Ag2 -32.1(13) . . . . ?
O41 S41 O42 Ag2 102.5(11) . . . . ?
C41 S41 O42 Ag2 -145.3(11) . . . . ?
N3B Ag2 O42 S41 39.4(11) . . . . ?
N4C Ag2 O42 S41 -125.9(11) . . . . ?
Ag3 Ag2 O42 S41 -166.2(9) . . . . ?
O31 Ag2 O42 S41 -29.4(11) 3 . . . ?
Ag1 Ag2 O42 S41 113.8(11) . . . . ?
O43 S41 C41 F42 164.9(11) . . . . ?
O42 S41 C41 F42 -74.6(12) . . . . ?
O41 S41 C41 F42 45.6(13) . . . . ?
O43 S41 C41 F43 -65.3(13) . . . . ?
O42 S41 C41 F43 55.2(13) . . . . ?
O41 S41 C41 F43 175.4(11) . . . . ?
O43 S41 C41 F41 46.3(11) . . . . ?
O42 S41 C41 F41 166.9(9) . . . . ?
O41 S41 C41 F41 -72.9(11) . . . . ?
C61 O61 C61 C62 179.5(18) 2 . . . ?
